data_1536724
loop_
_publ_author_name
'Wurth, A.'
'Loehken, A.'
'Mewis, A.'

_publ_section_title
;
 Synthese und Kristallstrukturen ternaerer Phosphide und Arsenide des
 Rhodiums und Iridiums
;
_journal_name_full 'Zeitschrift fuer Anorganische und Allgemeine Chemie'
_journal_page_first 661
_journal_page_last 666
_journal_volume 628
_journal_year 2002
_chemical_formula_sum 'As19 Rh30 Sr6'
_chemical_name_systematic 'Sr6 Rh30 As19'
_space_group_IT_number 176
_symmetry_space_group_name_Hall '-P 6c'
_symmetry_space_group_name_H-M 'P 63/m'
_cell_angle_alpha 90
_cell_angle_beta 90
_cell_angle_gamma 120
_cell_formula_units_Z 1
_cell_length_a 16.135
_cell_length_b 16.135
_cell_length_c 3.916
_cell_volume 882.899
_citation_journal_id_ASTM ZAACAB
_cod_data_source_file Wurth_ZAACAB_2002_399.cif
_cod_data_source_block As19Rh30Sr6
_cod_original_cell_volume 882.8995
_cod_database_code 1536724

loop_
_symmetry_equiv_pos_as_xyz
x,y,z
x-y,x,z+1/2
-y,x-y,z
-x,-y,z+1/2
-x+y,-x,z
y,-x+y,z+1/2
-x,-y,-z
-x+y,-x,-z-1/2
y,-x+y,-z
x,y,-z-1/2
x-y,x,-z
-y,x-y,-z-1/2

loop_
_atom_site_label
_atom_site_type_symbol
_atom_site_fract_x
_atom_site_fract_y
_atom_site_fract_z
_atom_site_occupancy
_atom_site_U_iso_or_equiv
Rh2 Rh 0.46263 0.92651 0.25 1 0.0
As4 As 0 0 0.1119 0.25 0.0
As3 As 0.43313 0.37054 0.25 1 0.0
Sr1 Sr 0.39388 0.09692 0.25 1 0.0
As2 As 0.13931 0.25671 0.25 1 0.0
Rh5 Rh 0.14915 0.02406 0.25 1 0.0
Rh3 Rh 0.27553 0.22537 0.25 1 0.0
Rh1 Rh 0.65182 0.22525 0.25 1 0.0
Rh4 Rh 0.15235 0.41656 0.25 1 0.0
As1 As 0.44976 0.76744 0.25 1 0.0
